data_4061658
_journal_name_full Organometallics
_journal_paper_doi 10.1021/om050484d
_journal_year 2005
_chemical_formula_moiety 'C30 H29 Au Cr N O3 P'
_chemical_formula_sum 'C30 H29 Au Cr N O3 P'
_chemical_formula_weight 731.48
_space_group_IT_number 14
_symmetry_cell_setting monoclinic
_symmetry_space_group_name_Hall '-P 2ybc'
_symmetry_space_group_name_H-M 'P 1 21/c 1'
_cell_angle_alpha 90.00
_cell_angle_beta 106.889(6)
_cell_angle_gamma 90.00
_cell_formula_units_Z 4
_cell_length_a 11.169(4)
_cell_length_b 19.417(8)
_cell_length_c 13.637(5)
_cell_measurement_temperature 173(2)
_cell_volume 2829.9(19)
_diffrn_ambient_temperature 173(2)
_exptl_crystal_density_diffrn 1.717
_cod_depositor_comments
;
The following automatic conversions were performed:
'_symmetry_cell_setting' value 'Monoclinic' changed to 'monoclinic'
according to '/home/saulius/struct/CIF-dictionaries/cif_core.dic'
dictionary named 'cif_core.dic' version 2.4.1 from 2010-06-29.

Automatic conversion script
Id: cif_fix_enum 1527 2010-12-29 10:47:43Z saulius 
;
_cod_original_sg_symbol_H-M 'P 21/c'
_cod_database_code 4061658

loop_
_symmetry_equiv_pos_as_xyz
'x, y, z'
'-x, y+1/2, -z+1/2'
'-x, -y, -z'
'x, -y-1/2, z-1/2'

loop_
_atom_site_label
_atom_site_type_symbol
_atom_site_fract_x
_atom_site_fract_y
_atom_site_fract_z
_atom_site_U_iso_or_equiv
_atom_site_adp_type
_atom_site_occupancy
_atom_site_symmetry_multiplicity
_atom_site_calc_flag
_atom_site_refinement_flags
_atom_site_disorder_assembly
_atom_site_disorder_group
Au1 Au 0.609980(18) 0.800462(11) 0.009285(15) 0.02423(7) Uani 1 1 d . . .
Cr1 Cr 0.81874(7) 0.87179(4) 0.04956(6) 0.02147(18) Uani 1 1 d . . .
P1 P 0.43190(13) 0.73658(7) -0.01894(10) 0.0234(3) Uani 1 1 d . . .
N1 N 0.8511(5) 0.9390(3) 0.4750(3) 0.0439(13) Uani 1 1 d . . .
O1 O 0.7699(4) 0.7885(2) -0.1442(3) 0.0422(11) Uani 1 1 d . . .
O2 O 0.8516(4) 0.9797(2) -0.0959(3) 0.0403(10) Uani 1 1 d . . .
O3 O 0.6014(4) 0.9584(2) 0.0644(3) 0.0383(10) Uani 1 1 d . . .
C1 C 0.8842(5) 0.8771(3) 0.2192(4) 0.0299(13) Uani 1 1 d . . .
C2 C 0.8715(5) 0.8077(3) 0.1879(4) 0.0359(14) Uani 1 1 d . . .
H2 H 0.8170 0.7727 0.2076 0.043 Uiso 1 1 calc R . .
C3 C 0.9551(5) 0.7949(3) 0.1293(4) 0.0388(14) Uani 1 1 d . . .
H3 H 0.9707 0.7493 0.1013 0.047 Uiso 1 1 calc R . .
C4 C 1.0178(5) 0.8564(3) 0.1235(4) 0.0384(15) Uani 1 1 d . . .
H4 H 1.0862 0.8624 0.0905 0.046 Uiso 1 1 calc R . .
C5 C 0.9742(5) 0.9072(3) 0.1785(4) 0.0309(13) Uani 1 1 d . . .
H5 H 1.0057 0.9556 0.1903 0.037 Uiso 1 1 calc R . .
C6 C 0.8217(5) 0.9116(4) 0.2903(4) 0.0423(16) Uani 1 1 d . . .
H6A H 0.7359 0.8932 0.2778 0.051 Uiso 1 1 calc R . .
H6B H 0.8156 0.9617 0.2766 0.051 Uiso 1 1 calc R . .
C7 C 0.8974(6) 0.8986(3) 0.4024(4) 0.0399(15) Uani 1 1 d . . .
H7A H 0.8934 0.8490 0.4181 0.048 Uiso 1 1 calc R . .
H7B H 0.9862 0.9105 0.4115 0.048 Uiso 1 1 calc R . .
C8 C 0.9354(7) 0.9318(4) 0.5786(4) 0.060(2) Uani 1 1 d . . .
H8A H 0.9060 0.9609 0.6256 0.090 Uiso 1 1 calc R . .
H8B H 1.0199 0.9460 0.5795 0.090 Uiso 1 1 calc R . .
H8C H 0.9369 0.8836 0.6003 0.090 Uiso 1 1 calc R . .
C9 C 0.7251(7) 0.9187(5) 0.4740(5) 0.082(3) Uani 1 1 d . . .
H9A H 0.6663 0.9296 0.4071 0.123 Uiso 1 1 calc R . .
H9B H 0.7009 0.9437 0.5277 0.123 Uiso 1 1 calc R . .
H9C H 0.7233 0.8690 0.4866 0.123 Uiso 1 1 calc R . .
C10 C 0.7803(5) 0.8199(3) -0.0685(4) 0.0285(13) Uani 1 1 d . . .
C11 C 0.8411(5) 0.9385(3) -0.0373(4) 0.0279(12) Uani 1 1 d . . .
C12 C 0.6794(5) 0.9214(3) 0.0543(4) 0.0253(12) Uani 1 1 d . . .
C13 C 0.2912(5) 0.7889(3) -0.0612(4) 0.0243(12) Uani 1 1 d . . .
C14 C 0.1765(5) 0.7608(3) -0.1126(4) 0.0316(13) Uani 1 1 d . . .
H14 H 0.1691 0.7126 -0.1249 0.038 Uiso 1 1 calc R . .
C15 C 0.0713(5) 0.8031(3) -0.1466(4) 0.0398(14) Uani 1 1 d . . .
H15 H -0.0076 0.7835 -0.1813 0.048 Uiso 1 1 calc R . .
C16 C 0.0816(5) 0.8729(3) -0.1300(4) 0.0345(13) Uani 1 1 d . . .
H16 H 0.0097 0.9014 -0.1525 0.041 Uiso 1 1 calc R . .
C17 C 0.1966(5) 0.9018(3) -0.0807(4) 0.0323(13) Uani 1 1 d . . .
H17 H 0.2041 0.9502 -0.0709 0.039 Uiso 1 1 calc R . .
C18 C 0.3007(5) 0.8598(3) -0.0457(4) 0.0248(12) Uani 1 1 d . . .
H18 H 0.3793 0.8796 -0.0107 0.030 Uiso 1 1 calc R . .
C19 C 0.4177(5) 0.6722(3) -0.1186(4) 0.0233(11) Uani 1 1 d . . .
C20 C 0.4693(5) 0.6876(3) -0.1977(4) 0.0278(12) Uani 1 1 d . . .
H20 H 0.5108 0.7303 -0.1978 0.033 Uiso 1 1 calc R . .
C21 C 0.4601(5) 0.6408(3) -0.2760(4) 0.0342(13) Uani 1 1 d . . .
H21 H 0.4964 0.6512 -0.3292 0.041 Uiso 1 1 calc R . .
C22 C 0.3987(5) 0.5790(3) -0.2772(4) 0.0366(14) Uani 1 1 d . . .
H22 H 0.3924 0.5471 -0.3312 0.044 Uiso 1 1 calc R . .
C23 C 0.3465(6) 0.5638(3) -0.1998(4) 0.0425(16) Uani 1 1 d . . .
H23 H 0.3035 0.5215 -0.2007 0.051 Uiso 1 1 calc R . .
C24 C 0.3569(5) 0.6101(3) -0.1211(4) 0.0358(14) Uani 1 1 d . . .
H24 H 0.3214 0.5990 -0.0676 0.043 Uiso 1 1 calc R . .
C25 C 0.4201(5) 0.6868(3) 0.0911(4) 0.0252(12) Uani 1 1 d . . .
C26 C 0.5285(5) 0.6549(3) 0.1495(4) 0.0307(13) Uani 1 1 d . . .
H26 H 0.6052 0.6625 0.1342 0.037 Uiso 1 1 calc R . .
C27 C 0.5255(6) 0.6115(3) 0.2310(4) 0.0379(14) Uani 1 1 d . . .
H27 H 0.5997 0.5895 0.2710 0.045 Uiso 1 1 calc R . .
C28 C 0.4130(6) 0.6012(3) 0.2525(4) 0.0435(16) Uani 1 1 d . . .
H28 H 0.4095 0.5709 0.3064 0.052 Uiso 1 1 calc R . .
C29 C 0.3072(6) 0.6341(3) 0.1969(5) 0.0469(17) Uani 1 1 d . . .
H29 H 0.2312 0.6277 0.2137 0.056 Uiso 1 1 calc R . .
C30 C 0.3092(5) 0.6769(3) 0.1162(4) 0.0376(14) Uani 1 1 d . . .
H30 H 0.2348 0.6995 0.0780 0.045 Uiso 1 1 calc R . .

loop_
_atom_site_aniso_label
_atom_site_aniso_U_11
_atom_site_aniso_U_22
_atom_site_aniso_U_33
_atom_site_aniso_U_23
_atom_site_aniso_U_13
_atom_site_aniso_U_12
Au1 0.02246(10) 0.02673(11) 0.02604(10) -0.00069(10) 0.01108(7) -0.00438(10)
Cr1 0.0208(4) 0.0247(5) 0.0208(4) 0.0025(3) 0.0091(3) -0.0012(3)
P1 0.0251(7) 0.0249(8) 0.0238(7) -0.0026(6) 0.0125(6) -0.0044(6)
N1 0.046(3) 0.058(4) 0.030(3) -0.010(2) 0.015(2) -0.012(3)
O1 0.037(2) 0.058(3) 0.039(2) -0.018(2) 0.0215(19) -0.005(2)
O2 0.048(3) 0.039(2) 0.043(2) 0.019(2) 0.027(2) 0.012(2)
O3 0.032(2) 0.032(2) 0.052(3) -0.001(2) 0.0140(19) 0.0070(18)
C1 0.027(3) 0.041(4) 0.021(3) 0.005(2) 0.006(2) -0.002(3)
C2 0.035(3) 0.041(4) 0.031(3) 0.015(3) 0.008(2) -0.004(3)
C3 0.037(3) 0.042(4) 0.033(3) 0.011(3) 0.004(3) 0.018(3)
C4 0.022(3) 0.068(5) 0.026(3) 0.013(3) 0.007(2) 0.001(3)
C5 0.021(3) 0.045(4) 0.026(3) 0.003(3) 0.005(2) -0.010(3)
C6 0.038(3) 0.065(5) 0.026(3) -0.007(3) 0.014(3) -0.003(3)
C7 0.050(4) 0.049(4) 0.023(3) 0.000(3) 0.014(3) -0.008(3)
C8 0.083(6) 0.062(5) 0.031(4) -0.008(3) 0.011(4) -0.009(4)
C9 0.077(6) 0.139(8) 0.045(4) -0.040(5) 0.039(4) -0.039(6)
C10 0.018(3) 0.033(3) 0.037(3) 0.002(2) 0.012(2) -0.001(2)
C11 0.028(3) 0.026(3) 0.034(3) 0.003(2) 0.016(2) 0.004(2)
C12 0.033(3) 0.025(3) 0.020(3) 0.002(2) 0.010(2) -0.006(2)
C13 0.029(3) 0.028(3) 0.021(2) -0.003(2) 0.015(2) -0.003(2)
C14 0.027(3) 0.030(3) 0.041(3) -0.015(3) 0.015(3) -0.006(2)
C15 0.022(3) 0.056(4) 0.040(3) -0.016(3) 0.008(2) -0.004(3)
C16 0.034(3) 0.040(4) 0.035(3) -0.007(3) 0.018(3) 0.006(3)
C17 0.042(3) 0.031(3) 0.029(3) -0.007(3) 0.019(3) 0.002(3)
C18 0.032(3) 0.029(3) 0.019(3) -0.001(2) 0.016(2) -0.002(2)
C19 0.024(3) 0.027(3) 0.022(3) 0.000(2) 0.012(2) 0.003(2)
C20 0.032(3) 0.029(3) 0.025(3) 0.001(2) 0.012(2) -0.002(2)
C21 0.043(3) 0.035(3) 0.030(3) 0.003(3) 0.018(3) 0.000(3)
C22 0.050(4) 0.032(4) 0.032(3) -0.006(3) 0.019(3) 0.003(3)
C23 0.066(4) 0.028(3) 0.044(4) -0.013(3) 0.031(3) -0.014(3)
C24 0.043(3) 0.034(4) 0.039(3) -0.010(3) 0.027(3) -0.013(3)
C25 0.032(3) 0.022(3) 0.025(3) -0.005(2) 0.014(2) -0.006(2)
C26 0.038(3) 0.030(3) 0.029(3) -0.003(2) 0.017(2) -0.004(3)
C27 0.052(4) 0.031(3) 0.034(3) 0.001(3) 0.019(3) 0.001(3)
C28 0.075(5) 0.031(4) 0.033(3) 0.002(3) 0.028(3) -0.009(3)
C29 0.052(4) 0.058(4) 0.040(4) 0.004(3) 0.029(3) -0.014(4)
C30 0.036(3) 0.051(4) 0.031(3) 0.002(3) 0.019(3) -0.008(3)

loop_
_geom_bond_atom_site_label_1
_geom_bond_atom_site_label_2
_geom_bond_distance
_geom_bond_site_symmetry_2
_geom_bond_publ_flag
Au1 P1 2.2798(15) . ?
Au1 C10 2.461(5) . ?
Au1 C12 2.493(5) . ?
Au1 Cr1 2.6291(11) . ?
Cr1 C11 1.821(5) . ?
Cr1 C10 1.841(6) . ?
Cr1 C12 1.848(6) . ?
Cr1 C4 2.179(5) . ?
Cr1 C3 2.184(5) . ?
Cr1 C2 2.193(5) . ?
Cr1 C5 2.192(5) . ?
Cr1 C1 2.217(5) . ?
P1 C25 1.822(5) . ?
P1 C19 1.820(5) . ?
P1 C13 1.818(5) . ?
N1 C9 1.459(8) . ?
N1 C7 1.470(7) . ?
N1 C8 1.459(7) . ?
O1 C10 1.176(6) . ?
O2 C11 1.159(6) . ?
O3 C12 1.168(6) . ?
C1 C2 1.408(8) . ?
C1 C5 1.409(7) . ?
C1 C6 1.506(7) . ?
C2 C3 1.416(8) . ?
C2 H2 1.0000 . ?
C3 C4 1.399(8) . ?
C3 H3 1.0000 . ?
C4 C5 1.409(8) . ?
C4 H4 1.0000 . ?
C5 H5 1.0000 . ?
C6 C7 1.538(7) . ?
C6 H6A 0.9900 . ?
C6 H6B 0.9900 . ?
C7 H7A 0.9900 . ?
C7 H7B 0.9900 . ?
C8 H8A 0.9800 . ?
C8 H8B 0.9800 . ?
C8 H8C 0.9800 . ?
C9 H9A 0.9800 . ?
C9 H9B 0.9800 . ?
C9 H9C 0.9800 . ?
C13 C14 1.382(7) . ?
C13 C18 1.392(7) . ?
C14 C15 1.398(8) . ?
C14 H14 0.9500 . ?
C15 C16 1.373(8) . ?
C15 H15 0.9500 . ?
C16 C17 1.384(7) . ?
C16 H16 0.9500 . ?
C17 C18 1.387(7) . ?
C17 H17 0.9500 . ?
C18 H18 0.9500 . ?
C19 C24 1.379(7) . ?
C19 C20 1.396(7) . ?
C20 C21 1.384(7) . ?
C20 H20 0.9500 . ?
C21 C22 1.379(8) . ?
C21 H21 0.9500 . ?
C22 C23 1.378(7) . ?
C22 H22 0.9500 . ?
C23 C24 1.378(7) . ?
C23 H23 0.9500 . ?
C24 H24 0.9500 . ?
C25 C26 1.386(7) . ?
C25 C30 1.392(7) . ?
C26 C27 1.404(7) . ?
C26 H26 0.9500 . ?
C27 C28 1.385(8) . ?
C27 H27 0.9500 . ?
C28 C29 1.364(9) . ?
C28 H28 0.9500 . ?
C29 C30 1.383(8) . ?
C29 H29 0.9500 . ?
C30 H30 0.9500 . ?
